data_7115489
loop_
_publ_author_name
'Minghao Feng'
'Xuefeng Jiang'

_publ_section_title
;
 Stereoselective construction of a key hydroindole precursor of
 epidithiodiketopiperazine (ETP) natural products
;
_journal_name_full Chem.Commun.
_journal_page_first 9690
_journal_paper_doi 10.1039/C4cc04148H
_journal_volume 50
_journal_year 2014
_chemical_formula_sum 'C19 H25 N O8'
_chemical_formula_weight 395.40
_chemical_name_systematic
; 
 ? 
;
_space_group_IT_number 19
_symmetry_cell_setting orthorhombic
_symmetry_space_group_name_Hall 'P 2ac 2ab'
_symmetry_space_group_name_H-M 'P 21 21 21'
_atom_sites_solution_hydrogens geom
_atom_sites_solution_primary direct
_atom_sites_solution_secondary difmap
_audit_creation_method SHELXL-97
_cell_angle_alpha 90.00
_cell_angle_beta 90.00
_cell_angle_gamma 90.00
_cell_formula_units_Z 4
_cell_length_a 9.7254(9)
_cell_length_b 9.9683(9)
_cell_length_c 20.3950(19)
_cell_measurement_temperature 296(2)
_cell_volume 1977.2(3)
_computing_structure_refinement 'SHELXL-97 (Sheldrick, 2008)'
_computing_structure_solution 'SHELXS-97 (Sheldrick, 2008)'
_diffrn_ambient_temperature 296(2)
_diffrn_measured_fraction_theta_full 0.999
_diffrn_measured_fraction_theta_max 0.999
_diffrn_radiation_monochromator graphite
_diffrn_radiation_source 'fine-focus sealed tube'
_diffrn_radiation_type MoK\a
_diffrn_radiation_wavelength 0.71073
_diffrn_reflns_av_R_equivalents 0.0383
_diffrn_reflns_av_sigmaI/netI 0.0231
_diffrn_reflns_limit_h_max 11
_diffrn_reflns_limit_h_min -11
_diffrn_reflns_limit_k_max 11
_diffrn_reflns_limit_k_min -11
_diffrn_reflns_limit_l_max 24
_diffrn_reflns_limit_l_min -23
_diffrn_reflns_number 23185
_diffrn_reflns_theta_full 25.01
_diffrn_reflns_theta_max 25.01
_diffrn_reflns_theta_min 2.27
_exptl_absorpt_coefficient_mu 0.104
_exptl_absorpt_correction_T_max 0.9616
_exptl_absorpt_correction_T_min 0.9518
_exptl_absorpt_correction_type multi-scan
_exptl_crystal_colour colorless
_exptl_crystal_density_diffrn 1.328
_exptl_crystal_density_method 'not measured'
_exptl_crystal_description block
_exptl_crystal_F_000 840
_exptl_crystal_size_max 0.48
_exptl_crystal_size_mid 0.42
_exptl_crystal_size_min 0.38
_refine_diff_density_max 0.159
_refine_diff_density_min -0.143
_refine_diff_density_rms 0.030
_refine_ls_abs_structure_details 'Flack H D (1983), Acta Cryst. A39, 876-881'
_refine_ls_abs_structure_Flack 0.6(10)
_refine_ls_extinction_method none
_refine_ls_goodness_of_fit_ref 1.044
_refine_ls_hydrogen_treatment constr
_refine_ls_matrix_type full
_refine_ls_number_parameters 253
_refine_ls_number_reflns 3489
_refine_ls_number_restraints 0
_refine_ls_restrained_S_all 1.044
_refine_ls_R_factor_all 0.0448
_refine_ls_R_factor_gt 0.0367
_refine_ls_shift/su_max 0.001
_refine_ls_shift/su_mean 0.000
_refine_ls_structure_factor_coef Fsqd
_refine_ls_weighting_details 'calc w=1/[\s^2^(Fo^2^)+(0.0469P)^2^+0.2980P] where P=(Fo^2^+2Fc^2^)/3'
_refine_ls_weighting_scheme calc
_refine_ls_wR_factor_gt 0.0891
_refine_ls_wR_factor_ref 0.0948
_reflns_number_gt 3022
_reflns_number_total 3489
_reflns_threshold_expression >2sigma(I)
_cod_data_source_file c4cc04148h2.cif
_cod_data_source_block z
_cod_original_sg_symbol_H-M P2(1)2(1)2(1)
_cod_database_code 7115489

loop_
_symmetry_equiv_pos_as_xyz
'x, y, z'
'-x+1/2, -y, z+1/2'
'-x, y+1/2, -z+1/2'
'x+1/2, -y+1/2, -z'

loop_
_atom_site_label
_atom_site_type_symbol
_atom_site_fract_x
_atom_site_fract_y
_atom_site_fract_z
_atom_site_U_iso_or_equiv
_atom_site_adp_type
_atom_site_occupancy
_atom_site_symmetry_multiplicity
_atom_site_calc_flag
_atom_site_refinement_flags
O1 O 0.6993(2) -0.10992(19) 1.02847(9) 0.0819(6) Uani 1 1 d .
O2 O 0.56510(16) -0.28309(17) 1.05419(7) 0.0665(4) Uani 1 1 d .
O3 O 0.96247(19) -0.22928(18) 0.72282(10) 0.0824(5) Uani 1 1 d .
O4 O 0.96527(16) -0.01396(17) 0.69194(7) 0.0654(4) Uani 1 1 d .
O5 O 0.37202(16) 0.02109(15) 0.99388(7) 0.0608(4) Uani 1 1 d .
O6 O 0.49856(15) 0.16449(13) 0.93165(7) 0.0508(4) Uani 1 1 d .
O7 O 0.39085(18) -0.0324(2) 0.75959(9) 0.0880(6) Uani 1 1 d .
O8 O 0.55784(15) -0.18230(16) 0.76686(7) 0.0582(4) Uani 1 1 d .
N1 N 0.52766(17) -0.05562(15) 0.92071(8) 0.0450(4) Uani 1 1 d .
C1 C 0.5313(2) -0.18824(19) 0.95087(9) 0.0457(5) Uani 1 1 d .
H1A H 0.4378 -0.2225 0.9573 0.055 Uiso 1 1 calc R
C2 C 0.6078(2) -0.2727(2) 0.90021(10) 0.0540(5) Uani 1 1 d .
H2A H 0.5436 -0.3148 0.8702 0.065 Uiso 1 1 calc R
H2B H 0.6615 -0.3421 0.9216 0.065 Uiso 1 1 calc R
C3 C 0.7020(2) -0.17455(19) 0.86343(9) 0.0455(5) Uani 1 1 d .
H3A H 0.7961 -0.1816 0.8803 0.055 Uiso 1 1 calc R
C4 C 0.7017(2) -0.1950(2) 0.78896(10) 0.0486(5) Uani 1 1 d .
H4A H 0.7388 -0.2834 0.7776 0.058 Uiso 1 1 calc R
C5 C 0.7841(2) -0.0862(2) 0.75767(9) 0.0480(5) Uani 1 1 d .
C6 C 0.7336(2) 0.0347(2) 0.76901(10) 0.0522(5) Uani 1 1 d .
H6A H 0.7736 0.1129 0.7531 0.063 Uiso 1 1 calc R
C7 C 0.6050(2) 0.0335(2) 0.81016(9) 0.0502(5) Uani 1 1 d .
H7A H 0.5669 0.1238 0.8160 0.060 Uiso 1 1 calc R
C8 C 0.64487(19) -0.03222(18) 0.87671(9) 0.0409(4) Uani 1 1 d .
H8A H 0.7145 0.0224 0.8989 0.049 Uiso 1 1 calc R
C9 C 0.5058(2) -0.0582(3) 0.77719(10) 0.0580(6) Uani 1 1 d .
C10 C 0.4584(2) 0.0438(2) 0.95233(9) 0.0459(5) Uani 1 1 d .
C11 C 0.4182(2) 0.2867(2) 0.94592(10) 0.0498(5) Uani 1 1 d .
C12 C 0.2816(3) 0.2754(3) 0.91263(17) 0.0878(9) Uani 1 1 d .
H12A H 0.2282 0.2065 0.9334 0.132 Uiso 1 1 calc R
H12B H 0.2950 0.2530 0.8673 0.132 Uiso 1 1 calc R
H12C H 0.2338 0.3594 0.9158 0.132 Uiso 1 1 calc R
C13 C 0.5042(3) 0.3948(2) 0.91494(17) 0.0914(10) Uani 1 1 d .
H13A H 0.5905 0.4015 0.9376 0.137 Uiso 1 1 calc R
H13B H 0.4566 0.4790 0.9177 0.137 Uiso 1 1 calc R
H13C H 0.5205 0.3731 0.8698 0.137 Uiso 1 1 calc R
C14 C 0.4036(3) 0.3101(3) 1.01831(13) 0.0813(8) Uani 1 1 d .
H14A H 0.4931 0.3172 1.0378 0.122 Uiso 1 1 calc R
H14B H 0.3548 0.2364 1.0377 0.122 Uiso 1 1 calc R
H14C H 0.3534 0.3917 1.0257 0.122 Uiso 1 1 calc R
C15 C 0.6085(2) -0.1857(2) 1.01524(10) 0.0496(5) Uani 1 1 d .
C16 C 0.6377(3) -0.3029(3) 1.11627(12) 0.0763(8) Uani 1 1 d .
H16A H 0.6049 -0.2395 1.1488 0.092 Uiso 1 1 calc R
H16B H 0.7356 -0.2890 1.1103 0.092 Uiso 1 1 calc R
C17 C 0.6109(3) -0.4408(3) 1.13792(13) 0.0819(8) Uani 1 1 d .
H17A H 0.6589 -0.4575 1.1782 0.123 Uiso 1 1 calc R
H17B H 0.6422 -0.5025 1.1050 0.123 Uiso 1 1 calc R
H17C H 0.5140 -0.4527 1.1447 0.123 Uiso 1 1 calc R
C18 C 0.9125(2) -0.1195(2) 0.72263(10) 0.0543(5) Uani 1 1 d .
C19 C 1.0939(3) -0.0348(3) 0.65833(13) 0.0848(8) Uani 1 1 d .
H19A H 1.1219 0.0473 0.6376 0.127 Uiso 1 1 calc R
H19B H 1.0826 -0.1033 0.6257 0.127 Uiso 1 1 calc R
H19C H 1.1627 -0.0621 0.6893 0.127 Uiso 1 1 calc R

loop_
_atom_site_aniso_label
_atom_site_aniso_U_11
_atom_site_aniso_U_22
_atom_site_aniso_U_33
_atom_site_aniso_U_23
_atom_site_aniso_U_13
_atom_site_aniso_U_12
O1 0.0941(12) 0.0773(12) 0.0741(11) 0.0174(10) -0.0251(11) -0.0416(11)
O2 0.0727(10) 0.0754(11) 0.0514(8) 0.0230(8) -0.0115(8) -0.0213(9)
O3 0.0800(12) 0.0708(12) 0.0965(14) -0.0011(10) 0.0241(10) 0.0153(10)
O4 0.0661(9) 0.0737(11) 0.0565(9) 0.0007(8) 0.0169(8) -0.0096(9)
O5 0.0721(10) 0.0556(9) 0.0546(9) 0.0050(7) 0.0201(8) 0.0022(8)
O6 0.0615(9) 0.0394(7) 0.0516(8) -0.0006(6) 0.0148(7) -0.0002(7)
O7 0.0580(10) 0.1349(17) 0.0712(11) 0.0005(12) -0.0090(9) 0.0143(11)
O8 0.0563(8) 0.0673(10) 0.0510(8) -0.0109(7) -0.0029(7) -0.0116(8)
N1 0.0569(10) 0.0350(8) 0.0430(8) 0.0037(7) 0.0065(8) -0.0004(8)
C1 0.0520(11) 0.0385(11) 0.0468(11) 0.0064(8) 0.0007(9) -0.0068(9)
C2 0.0713(14) 0.0372(10) 0.0536(12) 0.0016(9) 0.0028(10) -0.0051(11)
C3 0.0536(11) 0.0376(10) 0.0452(10) 0.0012(9) 0.0005(9) -0.0007(9)
C4 0.0524(11) 0.0427(11) 0.0508(11) -0.0097(9) 0.0024(10) 0.0012(10)
C5 0.0549(12) 0.0506(12) 0.0384(10) -0.0031(9) 0.0004(9) -0.0029(9)
C6 0.0668(13) 0.0489(12) 0.0408(11) 0.0023(9) 0.0075(9) -0.0067(10)
C7 0.0629(12) 0.0443(11) 0.0433(11) 0.0032(9) 0.0069(10) 0.0077(10)
C8 0.0480(10) 0.0364(10) 0.0384(10) -0.0023(8) 0.0040(8) -0.0046(8)
C9 0.0565(13) 0.0758(16) 0.0417(11) 0.0028(11) 0.0015(10) 0.0057(12)
C10 0.0530(11) 0.0463(12) 0.0384(10) 0.0023(9) 0.0007(9) -0.0001(10)
C11 0.0594(12) 0.0409(11) 0.0491(11) -0.0027(9) 0.0023(10) 0.0030(10)
C12 0.0799(18) 0.0669(17) 0.117(2) 0.0023(16) -0.0328(17) 0.0087(15)
C13 0.110(2) 0.0431(14) 0.122(2) 0.0048(14) 0.039(2) -0.0020(14)
C14 0.107(2) 0.0718(17) 0.0652(16) -0.0187(13) 0.0054(15) 0.0221(17)
C15 0.0555(12) 0.0434(11) 0.0500(11) 0.0058(10) 0.0025(10) -0.0052(11)
C16 0.0848(18) 0.0905(19) 0.0536(13) 0.0182(14) -0.0177(13) -0.0150(15)
C17 0.099(2) 0.0853(19) 0.0618(15) 0.0160(14) -0.0039(14) 0.0268(17)
C18 0.0598(13) 0.0617(14) 0.0414(11) -0.0079(10) -0.0004(10) -0.0043(12)
C19 0.0690(16) 0.120(2) 0.0654(16) -0.0078(16) 0.0225(13) -0.0169(17)

loop_
_atom_type_symbol
_atom_type_description
_atom_type_scat_dispersion_real
_atom_type_scat_dispersion_imag
_atom_type_scat_source
C C 0.0033 0.0016 'International Tables Vol C Tables 4.2.6.8 and 6.1.1.4'
H H 0.0000 0.0000 'International Tables Vol C Tables 4.2.6.8 and 6.1.1.4'
N N 0.0061 0.0033 'International Tables Vol C Tables 4.2.6.8 and 6.1.1.4'
O O 0.0106 0.0060 'International Tables Vol C Tables 4.2.6.8 and 6.1.1.4'

loop_
_geom_angle_atom_site_label_1
_geom_angle_atom_site_label_2
_geom_angle_atom_site_label_3
_geom_angle
C15 O2 C16 117.68(18)
C18 O4 C19 116.5(2)
C10 O6 C11 121.81(15)
C9 O8 C4 112.69(16)
C10 N1 C1 118.20(16)
C10 N1 C8 123.89(16)
C1 N1 C8 112.50(15)
N1 C1 C15 111.29(16)
N1 C1 C2 103.07(16)
C15 C1 C2 110.78(17)
C1 C2 C3 105.66(16)
C4 C3 C2 113.45(17)
C4 C3 C8 107.15(15)
C2 C3 C8 106.52(16)
O8 C4 C5 108.41(17)
O8 C4 C3 107.05(16)
C5 C4 C3 109.02(16)
C6 C5 C18 127.16(19)
C6 C5 C4 112.87(18)
C18 C5 C4 119.84(18)
C5 C6 C7 113.54(18)
C9 C7 C6 106.89(16)
C9 C7 C8 107.25(17)
C6 C7 C8 106.38(16)
N1 C8 C3 103.88(14)
N1 C8 C7 113.95(16)
C3 C8 C7 108.84(15)
O7 C9 O8 119.8(2)
O7 C9 C7 127.3(2)
O8 C9 C7 112.93(18)
O5 C10 O6 126.28(19)
O5 C10 N1 122.46(19)
O6 C10 N1 111.26(16)
O6 C11 C12 108.59(18)
O6 C11 C14 111.86(18)
C12 C11 C14 111.9(2)
O6 C11 C13 102.37(17)
C12 C11 C13 110.9(2)
C14 C11 C13 110.7(2)
O1 C15 O2 124.4(2)
O1 C15 C1 125.04(19)
O2 C15 C1 110.54(17)
O2 C16 C17 107.5(2)
O3 C18 O4 124.7(2)
O3 C18 C5 123.2(2)
O4 C18 C5 112.16(19)

loop_
_geom_bond_atom_site_label_1
_geom_bond_atom_site_label_2
_geom_bond_distance
O1 C15 1.194(3)
O2 C15 1.323(2)
O2 C16 1.463(3)
O3 C18 1.198(3)
O4 C18 1.327(3)
O4 C19 1.441(3)
O5 C10 1.215(2)
O6 C10 1.333(2)
O6 C11 1.476(2)
O7 C9 1.202(3)
O8 C9 1.353(3)
O8 C4 1.475(3)
N1 C10 1.361(3)
N1 C1 1.459(3)
N1 C8 1.469(2)
C1 C15 1.512(3)
C1 C2 1.526(3)
C2 C3 1.536(3)
C3 C4 1.533(3)
C3 C8 1.547(3)
C4 C5 1.492(3)
C5 C6 1.321(3)
C5 C18 1.477(3)
C6 C7 1.506(3)
C7 C9 1.490(3)
C7 C8 1.557(3)
C11 C12 1.496(3)
C11 C14 1.501(3)
C11 C13 1.504(3)
C16 C17 1.468(4)
